data_4507911
loop_
_publ_author_name
'Dong, Ming-Ming'
'He, Lu-Lu'
'Fan, Ya-Juan'
'Zang, Shuang-Quan'
'Hou, Hong-Wei'
'Mak, Thomas C. W.'

_publ_section_title
;
 Seven Copper Coordination Polymers Based on 5-Iodo-Isophthalic Acid:
 Halogen-Related Bonding and N-Donor Auxiliary Ligands Modulating Effect
;
_journal_issue 8
_journal_name_full 'Crystal Growth &amp; Design'
_journal_page_first 3353
_journal_paper_doi 10.1021/cg400033s
_journal_volume 13
_journal_year 2013
_chemical_formula_moiety 'C21 H17 Cu I N2 O4, H2 O'
_chemical_formula_sum 'C21 H19 Cu I N2 O5'
_chemical_formula_weight 569.82
_chemical_name_systematic
;

 ?

;
_space_group_IT_number 62
_symmetry_cell_setting orthorhombic
_symmetry_space_group_name_Hall '-P 2ac 2n'
_symmetry_space_group_name_H-M 'P n m a'
_atom_sites_solution_hydrogens geom
_atom_sites_solution_primary direct
_atom_sites_solution_secondary difmap
_audit_creation_method SHELXL-97
_cell_angle_alpha 90.00
_cell_angle_beta 90.00
_cell_angle_gamma 90.00
_cell_formula_units_Z 8
_cell_length_a 20.1360(15)
_cell_length_b 17.8880(15)
_cell_length_c 12.2967(14)
_cell_measurement_reflns_used 2868
_cell_measurement_temperature 296(2)
_cell_measurement_theta_max 29.1623
_cell_measurement_theta_min 2.9862
_cell_volume 4429.2(7)
_computing_cell_refinement 'Bruker FRAMBO'
_computing_data_collection 'Bruker FRAMBO'
_computing_data_reduction 'Bruker SAINT'
_computing_molecular_graphics 'Bruker SHELXTL'
_computing_publication_material 'Bruker SHELXTL'
_computing_structure_refinement 'SHELXL-97 (Sheldrick, 1997)'
_computing_structure_solution 'SHELXS-97 (Sheldrick, 1990)'
_diffrn_ambient_temperature 296(2)
_diffrn_measured_fraction_theta_full 0.998
_diffrn_measured_fraction_theta_max 0.998
_diffrn_measurement_device_type 'Bruker Smart APEXII CCD area detector'
_diffrn_measurement_method '\w scans'
_diffrn_radiation_monochromator graphite
_diffrn_radiation_source 'fine-focus sealed tube'
_diffrn_radiation_type MoK\a
_diffrn_radiation_wavelength 0.71073
_diffrn_reflns_av_R_equivalents 0.0333
_diffrn_reflns_av_sigmaI/netI 0.0349
_diffrn_reflns_limit_h_max 21
_diffrn_reflns_limit_h_min -23
_diffrn_reflns_limit_k_max 14
_diffrn_reflns_limit_k_min -21
_diffrn_reflns_limit_l_max 14
_diffrn_reflns_limit_l_min -11
_diffrn_reflns_number 11334
_diffrn_reflns_theta_full 25.00
_diffrn_reflns_theta_max 25.00
_diffrn_reflns_theta_min 2.99
_diffrn_standards_number 0
_exptl_absorpt_coefficient_mu 2.414
_exptl_absorpt_correction_T_max 0.6570
_exptl_absorpt_correction_T_min 0.6067
_exptl_absorpt_correction_type multi-scan
_exptl_absorpt_process_details 'Bruker FRAMBO'
_exptl_crystal_colour blue
_exptl_crystal_density_diffrn 1.709
_exptl_crystal_density_method 'not measured'
_exptl_crystal_description block
_exptl_crystal_F_000 2248
_exptl_crystal_size_max 0.23
_exptl_crystal_size_mid 0.20
_exptl_crystal_size_min 0.19
_refine_diff_density_max 0.827
_refine_diff_density_min -0.908
_refine_diff_density_rms 0.081
_refine_ls_extinction_method none
_refine_ls_goodness_of_fit_ref 1.044
_refine_ls_hydrogen_treatment constr
_refine_ls_matrix_type full
_refine_ls_number_parameters 298
_refine_ls_number_reflns 4021
_refine_ls_number_restraints 0
_refine_ls_restrained_S_all 1.044
_refine_ls_R_factor_all 0.0575
_refine_ls_R_factor_gt 0.0416
_refine_ls_shift/su_max 0.001
_refine_ls_shift/su_mean 0.000
_refine_ls_structure_factor_coef Fsqd
_refine_ls_weighting_details 'calc w=1/[\s^2^(Fo^2^)+(0.0431P)^2^+3.5446P] where P=(Fo^2^+2Fc^2^)/3'
_refine_ls_weighting_scheme calc
_refine_ls_wR_factor_gt 0.0943
_refine_ls_wR_factor_ref 0.1020
_reflns_number_gt 3133
_reflns_number_total 4021
_reflns_threshold_expression >2sigma(I)
_cod_data_source_file cg400033s_si_002.cif
_cod_data_source_block Compound7
_cod_database_code 4507911

loop_
_symmetry_equiv_pos_as_xyz
'x, y, z'
'-x+1/2, -y, z+1/2'
'-x, y+1/2, -z'
'x+1/2, -y+1/2, -z+1/2'
'-x, -y, -z'
'x-1/2, y, -z-1/2'
'x, -y-1/2, z'
'-x-1/2, y-1/2, z-1/2'

loop_
_atom_site_label
_atom_site_type_symbol
_atom_site_fract_x
_atom_site_fract_y
_atom_site_fract_z
_atom_site_U_iso_or_equiv
_atom_site_adp_type
_atom_site_occupancy
_atom_site_symmetry_multiplicity
_atom_site_calc_flag
_atom_site_refinement_flags
Cu1 Cu 0.75639(3) 0.2500 0.25345(6) 0.0418(2) Uani 1 2 d S
Cu2 Cu 1.0000 0.0000 1.0000 0.0390(2) Uani 1 2 d S
O1 O 0.68479(18) 0.2500 0.1467(3) 0.0446(10) Uani 1 2 d S
O2 O 0.6309(2) 0.2500 0.3046(3) 0.0533(11) Uani 1 2 d S
O3 O 0.3311(2) 0.2500 0.1425(4) 0.0571(12) Uani 1 2 d S
O4 O 0.3817(2) 0.2500 0.3003(4) 0.0675(14) Uani 1 2 d S
O5 O 0.98419(13) -0.11034(14) 1.0135(2) 0.0414(7) Uani 1 1 d .
O6 O 0.89295(14) -0.05031(13) 1.0610(2) 0.0443(7) Uani 1 1 d .
O1W O 0.8876(5) 0.1860(5) -0.0153(7) 0.277(5) Uani 1 1 d .
H1WA H 0.8841 0.1810 0.0532 0.332 Uiso 1 1 d R
H1WB H 0.9238 0.1621 -0.0162 0.415 Uiso 1 1 d R
N1 N 0.75694(17) 0.1382(2) 0.2701(3) 0.0453(9) Uani 1 1 d .
N2 N 0.96868(17) -0.00367(17) 0.8447(3) 0.0423(8) Uani 1 1 d .
I1 I 0.51005(3) 0.2500 -0.19798(4) 0.0934(2) Uani 1 2 d S
I2 I 0.70517(2) -0.2500 1.21918(5) 0.0749(2) Uani 1 2 d S
C1 C 0.5078(3) 0.2500 -0.0279(5) 0.0434(15) Uani 1 2 d S
C2 C 0.4482(3) 0.2500 0.0276(5) 0.0444(15) Uani 1 2 d S
H2 H 0.4083 0.2500 -0.0103 0.053 Uiso 1 2 calc SR
C3 C 0.4484(3) 0.2500 0.1400(5) 0.0356(13) Uani 1 2 d S
C4 C 0.5072(3) 0.2500 0.1958(5) 0.0362(13) Uani 1 2 d S
H4 H 0.5065 0.2500 0.2714 0.043 Uiso 1 2 calc SR
C5 C 0.5673(3) 0.2500 0.1421(5) 0.0328(12) Uani 1 2 d S
C6 C 0.5679(3) 0.2500 0.0293(5) 0.0397(14) Uani 1 2 d S
H6 H 0.6080 0.2500 -0.0081 0.048 Uiso 1 2 calc SR
C7 C 0.6315(3) 0.2500 0.2041(5) 0.0395(14) Uani 1 2 d S
C8 C 0.3831(3) 0.2500 0.1999(5) 0.0464(15) Uani 1 2 d S
C9 C 0.7213(2) 0.1092(3) 0.3517(4) 0.0560(12) Uani 1 1 d .
H9 H 0.6874 0.1378 0.3818 0.067 Uiso 1 1 calc R
C10 C 0.7327(2) 0.0390(3) 0.3930(4) 0.0578(12) Uani 1 1 d .
H10 H 0.7064 0.0209 0.4492 0.069 Uiso 1 1 calc R
C11 C 0.7829(2) -0.0045(2) 0.3517(4) 0.0502(11) Uani 1 1 d .
C12 C 0.8175(2) 0.0243(3) 0.2641(4) 0.0553(12) Uani 1 1 d .
H12 H 0.8506 -0.0041 0.2312 0.066 Uiso 1 1 calc R
C13 C 0.8033(2) 0.0942(3) 0.2256(4) 0.0507(11) Uani 1 1 d .
H13 H 0.8269 0.1120 0.1659 0.061 Uiso 1 1 calc R
C14 C 0.8010(3) -0.0774(2) 0.4051(4) 0.0636(14) Uani 1 1 d .
H14A H 0.8325 -0.1039 0.3596 0.076 Uiso 1 1 calc R
H14B H 0.7615 -0.1081 0.4116 0.076 Uiso 1 1 calc R
C15 C 0.8312(2) -0.0656(2) 0.5179(4) 0.0534(12) Uani 1 1 d .
H15A H 0.7991 -0.0398 0.5632 0.064 Uiso 1 1 calc R
H15B H 0.8395 -0.1140 0.5506 0.064 Uiso 1 1 calc R
C16 C 0.8959(2) -0.0209(3) 0.5176(4) 0.0574(13) Uani 1 1 d .
H16A H 0.9284 -0.0461 0.4723 0.069 Uiso 1 1 calc R
H16B H 0.8879 0.0282 0.4869 0.069 Uiso 1 1 calc R
C17 C 0.9231(2) -0.0127(2) 0.6309(4) 0.0479(11) Uani 1 1 d .
C18 C 0.9709(2) -0.0606(2) 0.6704(4) 0.0526(12) Uani 1 1 d .
H18 H 0.9893 -0.0967 0.6251 0.063 Uiso 1 1 calc R
C19 C 0.9916(2) -0.0551(2) 0.7762(4) 0.0504(11) Uani 1 1 d .
H19 H 1.0231 -0.0889 0.8014 0.061 Uiso 1 1 calc R
C20 C 0.9241(3) 0.0440(3) 0.8056(4) 0.0639(14) Uani 1 1 d .
H20 H 0.9082 0.0814 0.8512 0.077 Uiso 1 1 calc R
C21 C 0.9004(3) 0.0406(3) 0.7012(4) 0.0678(15) Uani 1 1 d .
H21 H 0.8687 0.0748 0.6781 0.081 Uiso 1 1 calc R
C22 C 0.9242(2) -0.1095(2) 1.0474(3) 0.0343(9) Uani 1 1 d .
C23 C 0.9224(3) -0.2500 1.0456(4) 0.0315(12) Uani 1 2 d S
H23 H 0.9641 -0.2500 1.0130 0.038 Uiso 1 2 calc SR
C24 C 0.89135(18) -0.18270(18) 1.0698(3) 0.0297(8) Uani 1 1 d .
C25 C 0.82949(19) -0.1829(2) 1.1185(3) 0.0363(9) Uani 1 1 d .
H25 H 0.8086 -0.1380 1.1349 0.044 Uiso 1 1 calc R
C26 C 0.7986(3) -0.2500 1.1428(5) 0.0396(14) Uani 1 2 d S

loop_
_atom_site_aniso_label
_atom_site_aniso_U_11
_atom_site_aniso_U_22
_atom_site_aniso_U_33
_atom_site_aniso_U_23
_atom_site_aniso_U_13
_atom_site_aniso_U_12
Cu1 0.0227(3) 0.0608(5) 0.0420(4) 0.000 -0.0074(3) 0.000
Cu2 0.0449(4) 0.0286(3) 0.0436(4) 0.0026(3) -0.0019(3) -0.0071(3)
O1 0.027(2) 0.060(2) 0.047(2) 0.000 -0.0104(19) 0.000
O2 0.044(2) 0.079(3) 0.036(3) 0.000 -0.013(2) 0.000
O3 0.028(2) 0.081(3) 0.062(3) 0.000 0.009(2) 0.000
O4 0.052(3) 0.103(4) 0.048(3) 0.000 0.021(2) 0.000
O5 0.0416(16) 0.0318(14) 0.0507(18) 0.0006(13) 0.0043(14) -0.0029(12)
O6 0.0500(17) 0.0267(13) 0.0562(19) -0.0013(14) 0.0039(15) 0.0034(12)
O1W 0.280(11) 0.325(11) 0.225(10) -0.076(8) 0.018(8) 0.096(9)
N1 0.0313(18) 0.061(2) 0.043(2) -0.0014(18) -0.0026(17) 0.0036(17)
N2 0.047(2) 0.0339(18) 0.046(2) 0.0038(17) -0.0038(18) -0.0041(16)
I1 0.0581(3) 0.1889(7) 0.0331(3) 0.000 0.0031(2) 0.000
I2 0.0400(3) 0.0580(3) 0.1265(5) 0.000 0.0285(3) 0.000
C1 0.028(3) 0.072(4) 0.030(3) 0.000 -0.004(3) 0.000
C2 0.019(3) 0.070(4) 0.044(4) 0.000 -0.002(3) 0.000
C3 0.025(3) 0.045(3) 0.038(3) 0.000 0.005(3) 0.000
C4 0.041(3) 0.034(3) 0.034(3) 0.000 0.005(3) 0.000
C5 0.029(3) 0.031(3) 0.038(3) 0.000 -0.006(3) 0.000
C6 0.021(3) 0.049(3) 0.048(4) 0.000 0.008(3) 0.000
C7 0.033(3) 0.042(3) 0.044(4) 0.000 -0.010(3) 0.000
C8 0.032(3) 0.063(4) 0.044(4) 0.000 0.014(3) 0.000
C9 0.039(2) 0.072(3) 0.058(3) 0.002(3) 0.007(2) 0.013(2)
C10 0.048(3) 0.070(3) 0.055(3) 0.005(3) 0.008(2) 0.004(2)
C11 0.047(2) 0.057(3) 0.047(3) -0.011(2) -0.008(2) 0.001(2)
C12 0.049(3) 0.060(3) 0.057(3) -0.019(3) -0.001(2) 0.008(2)
C13 0.043(2) 0.070(3) 0.039(2) -0.008(2) 0.005(2) 0.001(2)
C14 0.075(3) 0.047(3) 0.068(3) -0.009(3) -0.012(3) 0.002(2)
C15 0.063(3) 0.041(2) 0.056(3) 0.007(2) -0.007(3) -0.001(2)
C16 0.059(3) 0.061(3) 0.053(3) 0.008(2) -0.001(2) -0.004(2)
C17 0.052(3) 0.045(2) 0.047(3) 0.006(2) -0.004(2) -0.008(2)
C18 0.062(3) 0.049(3) 0.047(3) -0.001(2) -0.003(2) -0.001(2)
C19 0.052(3) 0.042(2) 0.057(3) 0.003(2) -0.005(2) 0.007(2)
C20 0.075(3) 0.051(3) 0.066(4) -0.010(3) -0.009(3) 0.015(3)
C21 0.074(4) 0.069(3) 0.061(3) 0.001(3) -0.014(3) 0.028(3)
C22 0.045(2) 0.030(2) 0.027(2) 0.0009(17) -0.0030(19) -0.0002(17)
C23 0.031(3) 0.034(3) 0.029(3) 0.000 -0.004(2) 0.000
C24 0.037(2) 0.0255(18) 0.026(2) -0.0007(17) -0.0070(17) -0.0013(15)
C25 0.037(2) 0.0285(19) 0.043(2) 0.0002(18) -0.0045(19) 0.0063(17)
C26 0.030(3) 0.039(3) 0.050(4) 0.000 0.003(3) 0.000

loop_
_atom_type_symbol
_atom_type_description
_atom_type_scat_dispersion_real
_atom_type_scat_dispersion_imag
_atom_type_scat_source
C C 0.0033 0.0016 'International Tables Vol C Tables 4.2.6.8 and 6.1.1.4'
H H 0.0000 0.0000 'International Tables Vol C Tables 4.2.6.8 and 6.1.1.4'
N N 0.0061 0.0033 'International Tables Vol C Tables 4.2.6.8 and 6.1.1.4'
O O 0.0106 0.0060 'International Tables Vol C Tables 4.2.6.8 and 6.1.1.4'
Cu Cu 0.3201 1.2651 'International Tables Vol C Tables 4.2.6.8 and 6.1.1.4'
I I -0.4742 1.8119 'International Tables Vol C Tables 4.2.6.8 and 6.1.1.4'

loop_
_geom_angle_atom_site_label_1
_geom_angle_atom_site_label_2
_geom_angle_atom_site_label_3
_geom_angle
_geom_angle_site_symmetry_1
_geom_angle_site_symmetry_3
O1 Cu1 O3 178.06(18) . 6_656
O1 Cu1 N1 94.17(10) . 7_565
O3 Cu1 N1 85.97(10) 6_656 7_565
O1 Cu1 N1 94.17(10) . .
O3 Cu1 N1 85.97(10) 6_656 .
N1 Cu1 N1 168.3(2) 7_565 .
O5 Cu2 O5 180.0 5_757 .
O5 Cu2 N2 90.18(12) 5_757 .
O5 Cu2 N2 89.82(12) . .
O5 Cu2 N2 89.82(12) 5_757 5_757
O5 Cu2 N2 90.18(12) . 5_757
N2 Cu2 N2 180.000(1) . 5_757
C7 O1 Cu1 104.3(3) . .
C8 O3 Cu1 105.7(4) . 6_556
C22 O5 Cu2 99.5(2) . .
H1WA O1W H1WB 91.8 . .
C9 N1 C13 116.9(4) . .
C9 N1 Cu1 117.3(3) . .
C13 N1 Cu1 123.2(3) . .
C20 N2 C19 116.7(4) . .
C20 N2 Cu2 122.3(3) . .
C19 N2 Cu2 121.0(3) . .
C2 C1 C6 120.2(6) . .
C2 C1 I1 120.8(4) . .
C6 C1 I1 118.9(4) . .
C1 C2 C3 119.4(5) . .
C1 C2 H2 120.3 . .
C3 C2 H2 120.3 . .
C4 C3 C2 120.3(5) . .
C4 C3 C8 120.6(5) . .
C2 C3 C8 119.0(5) . .
C3 C4 C5 121.3(5) . .
C3 C4 H4 119.4 . .
C5 C4 H4 119.4 . .
C4 C5 C6 119.1(5) . .
C4 C5 C7 120.9(5) . .
C6 C5 C7 120.1(5) . .
C5 C6 C1 119.7(5) . .
C5 C6 H6 120.2 . .
C1 C6 H6 120.2 . .
O2 C7 O1 124.0(5) . .
O2 C7 C5 119.9(5) . .
O1 C7 C5 116.1(5) . .
O4 C8 O3 122.7(6) . .
O4 C8 C3 120.5(6) . .
O3 C8 C3 116.8(5) . .
N1 C9 C10 122.8(4) . .
N1 C9 H9 118.6 . .
C10 C9 H9 118.6 . .
C11 C10 C9 120.3(5) . .
C11 C10 H10 119.8 . .
C9 C10 H10 119.8 . .
C10 C11 C12 116.6(4) . .
C10 C11 C14 120.5(5) . .
C12 C11 C14 122.8(4) . .
C13 C12 C11 120.4(4) . .
C13 C12 H12 119.8 . .
C11 C12 H12 119.8 . .
N1 C13 C12 122.8(4) . .
N1 C13 H13 118.6 . .
C12 C13 H13 118.6 . .
C11 C14 C15 111.8(4) . .
C11 C14 H14A 109.2 . .
C15 C14 H14A 109.2 . .
C11 C14 H14B 109.2 . .
C15 C14 H14B 109.2 . .
H14A C14 H14B 107.9 . .
C16 C15 C14 114.2(4) . .
C16 C15 H15A 108.7 . .
C14 C15 H15A 108.7 . .
C16 C15 H15B 108.7 . .
C14 C15 H15B 108.7 . .
H15A C15 H15B 107.6 . .
C17 C16 C15 111.1(4) . .
C17 C16 H16A 109.4 . .
C15 C16 H16A 109.4 . .
C17 C16 H16B 109.4 . .
C15 C16 H16B 109.4 . .
H16A C16 H16B 108.0 . .
C21 C17 C18 116.4(4) . .
C21 C17 C16 122.2(4) . .
C18 C17 C16 121.3(4) . .
C19 C18 C17 120.2(4) . .
C19 C18 H18 119.9 . .
C17 C18 H18 119.9 . .
N2 C19 C18 123.1(4) . .
N2 C19 H19 118.4 . .
C18 C19 H19 118.4 . .
N2 C20 C21 123.0(5) . .
N2 C20 H20 118.5 . .
C21 C20 H20 118.5 . .
C17 C21 C20 120.6(5) . .
C17 C21 H21 119.7 . .
C20 C21 H21 119.7 . .
O6 C22 O5 122.2(3) . .
O6 C22 C24 119.8(3) . .
O5 C22 C24 118.0(3) . .
C24 C23 C24 120.1(5) 7 .
C24 C23 H23 119.9 7 .
C24 C23 H23 119.9 . .
C25 C24 C23 119.8(3) . .
C25 C24 C22 118.9(3) . .
C23 C24 C22 121.4(4) . .
C24 C25 C26 120.1(4) . .
C24 C25 H25 120.0 . .
C26 C25 H25 120.0 . .
C25 C26 C25 120.2(5) . 7
C25 C26 I2 119.9(3) . .
C25 C26 I2 119.9(3) 7 .

loop_
_geom_bond_atom_site_label_1
_geom_bond_atom_site_label_2
_geom_bond_distance
_geom_bond_site_symmetry_2
Cu1 O1 1.950(4) .
Cu1 O3 1.974(4) 6_656
Cu1 N1 2.010(4) 7_565
Cu1 N1 2.010(4) .
Cu2 O5 2.006(3) 5_757
Cu2 O5 2.006(3) .
Cu2 N2 2.012(4) .
Cu2 N2 2.012(4) 5_757
O1 C7 1.284(7) .
O2 C7 1.236(7) .
O3 C8 1.262(7) .
O3 Cu1 1.974(4) 6_556
O4 C8 1.235(7) .
O5 C22 1.277(5) .
O6 C22 1.244(4) .
O1W H1WA 0.8500 .
O1W H1WB 0.8457 .
N1 C9 1.338(6) .
N1 C13 1.339(5) .
N2 C20 1.329(6) .
N2 C19 1.329(5) .
I1 C1 2.092(6) .
I2 C26 2.103(5) .
C1 C2 1.381(8) .
C1 C6 1.400(8) .
C2 C3 1.382(8) .
C2 H2 0.9300 .
C3 C4 1.367(8) .
C3 C8 1.508(7) .
C4 C5 1.380(8) .
C4 H4 0.9300 .
C5 C6 1.387(8) .
C5 C7 1.500(7) .
C6 H6 0.9300 .
C9 C10 1.374(6) .
C9 H9 0.9300 .
C10 C11 1.374(6) .
C10 H10 0.9300 .
C11 C12 1.382(7) .
C11 C14 1.504(6) .
C12 C13 1.368(6) .
C12 H12 0.9300 .
C13 H13 0.9300 .
C14 C15 1.530(6) .
C14 H14A 0.9700 .
C14 H14B 0.9700 .
C15 C16 1.529(6) .
C15 H15A 0.9700 .
C15 H15B 0.9700 .
C16 C17 1.504(6) .
C16 H16A 0.9700 .
C16 H16B 0.9700 .
C17 C21 1.364(7) .
C17 C18 1.378(6) .
C18 C19 1.370(6) .
C18 H18 0.9300 .
C19 H19 0.9300 .
C20 C21 1.371(7) .
C20 H20 0.9300 .
C21 H21 0.9300 .
C22 C24 1.493(5) .
C23 C24 1.389(4) 7
C23 C24 1.389(4) .
C23 H23 0.9300 .
C24 C25 1.382(5) .
C25 C26 1.384(5) .
C25 H25 0.9300 .
C26 C25 1.384(5) 7

loop_
_geom_hbond_atom_site_label_D
_geom_hbond_atom_site_label_H
_geom_hbond_atom_site_label_A
_geom_hbond_distance_DH
_geom_hbond_distance_HA
_geom_hbond_distance_DA
_geom_hbond_angle_DHA
_geom_hbond_site_symmetry_A
O1W H1WA O4 0.85 2.18 2.884(9) 139.5 6_656
O1W H1WB O5 0.85 2.07 2.915(9) 175.7 5_756

loop_
_geom_torsion_atom_site_label_1
_geom_torsion_atom_site_label_2
_geom_torsion_atom_site_label_3
_geom_torsion_atom_site_label_4
_geom_torsion
_geom_torsion_site_symmetry_1
_geom_torsion_site_symmetry_4
N1 Cu1 O1 C7 -85.88(10) 7_565 .
N1 Cu1 O1 C7 85.88(10) . .
N2 Cu2 O5 C22 -90.8(2) . .
N2 Cu2 O5 C22 89.2(2) 5_757 .
O1 Cu1 N1 C9 -94.9(3) . .
O3 Cu1 N1 C9 87.1(3) 6_656 .
N1 Cu1 N1 C9 40.4(11) 7_565 .
O1 Cu1 N1 C13 103.9(3) . .
O3 Cu1 N1 C13 -74.1(4) 6_656 .
N1 Cu1 N1 C13 -120.8(9) 7_565 .
O5 Cu2 N2 C20 -48.9(4) 5_757 .
O5 Cu2 N2 C20 131.1(4) . .
O5 Cu2 N2 C19 131.8(3) 5_757 .
O5 Cu2 N2 C19 -48.2(3) . .
C6 C1 C2 C3 0.0 . .
I1 C1 C2 C3 180.0 . .
C1 C2 C3 C4 0.0 . .
C1 C2 C3 C8 180.0 . .
C2 C3 C4 C5 0.0 . .
C8 C3 C4 C5 180.0 . .
C3 C4 C5 C6 0.0 . .
C3 C4 C5 C7 180.0 . .
C4 C5 C6 C1 0.0 . .
C7 C5 C6 C1 180.0 . .
C2 C1 C6 C5 0.0 . .
I1 C1 C6 C5 180.0 . .
Cu1 O1 C7 O2 0.0 . .
Cu1 O1 C7 C5 180.0 . .
C4 C5 C7 O2 0.0 . .
C6 C5 C7 O2 180.0 . .
C4 C5 C7 O1 180.0 . .
C6 C5 C7 O1 0.0 . .
Cu1 O3 C8 O4 0.0 6_556 .
Cu1 O3 C8 C3 180.0 6_556 .
C4 C3 C8 O4 0.0 . .
C2 C3 C8 O4 180.0 . .
C4 C3 C8 O3 180.0 . .
C2 C3 C8 O3 0.0 . .
C13 N1 C9 C10 2.9(7) . .
Cu1 N1 C9 C10 -159.4(4) . .
N1 C9 C10 C11 0.8(7) . .
C9 C10 C11 C12 -3.7(7) . .
C9 C10 C11 C14 172.7(4) . .
C10 C11 C12 C13 2.9(7) . .
C14 C11 C12 C13 -173.4(4) . .
C9 N1 C13 C12 -3.8(6) . .
Cu1 N1 C13 C12 157.5(4) . .
C11 C12 C13 N1 0.8(7) . .
C10 C11 C14 C15 -67.2(6) . .
C12 C11 C14 C15 109.0(5) . .
C11 C14 C15 C16 -61.8(6) . .
C14 C15 C16 C17 -179.1(4) . .
C15 C16 C17 C21 -81.7(6) . .
C15 C16 C17 C18 96.0(5) . .
C21 C17 C18 C19 2.3(7) . .
C16 C17 C18 C19 -175.6(4) . .
C20 N2 C19 C18 -0.5(7) . .
Cu2 N2 C19 C18 178.9(3) . .
C17 C18 C19 N2 -1.6(7) . .
C19 N2 C20 C21 1.8(7) . .
Cu2 N2 C20 C21 -177.6(4) . .
C18 C17 C21 C20 -1.1(8) . .
C16 C17 C21 C20 176.8(5) . .
N2 C20 C21 C17 -1.0(9) . .
Cu2 O5 C22 O6 1.0(4) . .
Cu2 O5 C22 C24 -179.6(3) . .
C24 C23 C24 C25 0.2(7) 7 .
C24 C23 C24 C22 178.4(3) 7 .
O6 C22 C24 C25 -8.1(5) . .
O5 C22 C24 C25 172.5(4) . .
O6 C22 C24 C23 173.7(4) . .
O5 C22 C24 C23 -5.8(6) . .
C23 C24 C25 C26 -0.1(6) . .
C22 C24 C25 C26 -178.4(4) . .
C24 C25 C26 C25 0.0(8) . 7
C24 C25 C26 I2 179.0(3) . .
